data_2231846
loop_
_publ_author_name
'Li, Jian'

_publ_section_title
;
 Hexane-1,6-diaminium bis[3,4,5,6-tetrabromo-2-(methoxycarbonyl)benzoate]
 methanol disolvate
;
_journal_coeditor_code CI5198
_journal_issue 10
_journal_name_full 'Acta Crystallographica Section E'
_journal_page_first o2566
_journal_paper_doi 10.1107/S1600536811035537
_journal_volume 67
_journal_year 2011
_chemical_formula_iupac 'C6 H18 N2 2+, 2C9 H3 Br4 O4 -, 2C H4 O'
_chemical_formula_moiety 'C6 H18 N2 2+, 2C9 H3 Br4 O4 -, 2C H4 O'
_chemical_formula_sum 'C26 H32 Br8 N2 O10'
_chemical_formula_weight 1171.74
_chemical_name_systematic
;
Hexane-1,6-diaminium bis[3,4,5,6-tetrabromo-2-(methoxycarbonyl)benzoate]
methanol disolvate
;
_space_group_IT_number 2
_symmetry_cell_setting triclinic
_symmetry_space_group_name_Hall '-P 1'
_symmetry_space_group_name_H-M 'P -1'
_atom_sites_solution_hydrogens geom
_atom_sites_solution_primary direct
_atom_sites_solution_secondary difmap
_cell_angle_alpha 89.388(2)
_cell_angle_beta 83.7440(10)
_cell_angle_gamma 88.210(2)
_cell_formula_units_Z 2
_cell_length_a 8.1030(6)
_cell_length_b 13.5209(12)
_cell_length_c 17.7536(17)
_cell_measurement_reflns_used 2038
_cell_measurement_temperature 298(2)
_cell_measurement_theta_max 22.348
_cell_measurement_theta_min 2.308
_cell_volume 1932.5(3)
_computing_cell_refinement 'SAINT (Bruker, 1997)'
_computing_data_collection 'SMART (Bruker, 1997)'
_computing_data_reduction 'SAINT (Bruker, 1997)'
_computing_molecular_graphics 'SHELXTL (Sheldrick, 2008) and PLATON (Spek, 2009)'
_computing_publication_material 'SHELXTL (Sheldrick, 2008)'
_computing_structure_refinement 'SHELXL97 (Sheldrick, 2008)'
_computing_structure_solution 'SHELXS97 (Sheldrick, 2008)'
_diffrn_ambient_temperature 298(2)
_diffrn_measured_fraction_theta_full 0.988
_diffrn_measured_fraction_theta_max 0.988
_diffrn_measurement_device_type 'Bruker SMART CCD area-detector'
_diffrn_measurement_method '\f and \w'
_diffrn_radiation_monochromator graphite
_diffrn_radiation_source 'fine-focus sealed tube'
_diffrn_radiation_type MoK\a
_diffrn_radiation_wavelength 0.71073
_diffrn_reflns_av_R_equivalents 0.0720
_diffrn_reflns_av_sigmaI/netI 0.1544
_diffrn_reflns_limit_h_max 9
_diffrn_reflns_limit_h_min -9
_diffrn_reflns_limit_k_max 16
_diffrn_reflns_limit_k_min -14
_diffrn_reflns_limit_l_max 18
_diffrn_reflns_limit_l_min -21
_diffrn_reflns_number 10205
_diffrn_reflns_theta_full 25.02
_diffrn_reflns_theta_max 25.02
_diffrn_reflns_theta_min 2.66
_diffrn_standards_number 0
_exptl_absorpt_coefficient_mu 8.350
_exptl_absorpt_correction_T_max 0.2293
_exptl_absorpt_correction_T_min 0.2114
_exptl_absorpt_correction_type multi-scan
_exptl_absorpt_process_details '(SADABS; Bruker, 1997)'
_exptl_crystal_colour colourless
_exptl_crystal_density_diffrn 2.014
_exptl_crystal_density_method 'not measured'
_exptl_crystal_description Block
_exptl_crystal_F_000 1124
_exptl_crystal_size_max 0.27
_exptl_crystal_size_mid 0.26
_exptl_crystal_size_min 0.25
_refine_diff_density_max 0.983
_refine_diff_density_min -0.910
_refine_ls_extinction_method none
_refine_ls_goodness_of_fit_ref 1.038
_refine_ls_hydrogen_treatment constr
_refine_ls_matrix_type full
_refine_ls_number_parameters 421
_refine_ls_number_reflns 6753
_refine_ls_number_restraints 0
_refine_ls_restrained_S_all 1.038
_refine_ls_R_factor_all 0.1599
_refine_ls_R_factor_gt 0.0670
_refine_ls_shift/su_max 0.001
_refine_ls_shift/su_mean 0.000
_refine_ls_structure_factor_coef Fsqd
_refine_ls_weighting_details 'calc w=1/[\s^2^(Fo^2^)+(0.0483P)^2^] where P=(Fo^2^+2Fc^2^)/3'
_refine_ls_weighting_scheme calc
_refine_ls_wR_factor_gt 0.1406
_refine_ls_wR_factor_ref 0.1581
_reflns_number_gt 2917
_reflns_number_total 6753
_reflns_threshold_expression I>2\s(I)
_cod_data_source_file ci5198.cif
_cod_data_source_block I
_cod_database_code 2231846
_cod_database_fobs_code 2231846

loop_
_symmetry_equiv_pos_as_xyz
'x, y, z'
'-x, -y, -z'

loop_
_atom_site_type_symbol
_atom_site_label
_atom_site_fract_x
_atom_site_fract_y
_atom_site_fract_z
_atom_site_U_iso_or_equiv
_atom_site_adp_type
_atom_site_calc_flag
_atom_site_refinement_flags
_atom_site_occupancy
_atom_site_symmetry_multiplicity
Br Br1 0.31418(12) 0.68365(7) 0.41728(5) 0.0652(3) Uani d . 1 1
Br Br2 0.39769(12) 0.92318(6) 0.39517(6) 0.0725(3) Uani d . 1 1
Br Br3 0.56132(12) 1.00591(6) 0.22691(6) 0.0648(3) Uani d . 1 1
Br Br4 0.66925(12) 0.84716(6) 0.08825(5) 0.0645(3) Uani d . 1 1
Br Br5 1.15592(12) 0.85386(7) 0.58275(5) 0.0659(3) Uani d . 1 1
Br Br6 1.09419(14) 1.09575(7) 0.60733(6) 0.0837(4) Uani d . 1 1
Br Br7 0.94500(13) 1.18227(6) 0.77544(7) 0.0795(4) Uani d . 1 1
Br Br8 0.83327(14) 1.02581(7) 0.91531(6) 0.0863(4) Uani d . 1 1
N N1 0.8619(7) 0.5131(4) 0.2862(4) 0.051(2) Uani d . 1 1
H H1A 0.9149 0.4572 0.2974 0.077 Uiso calc R 1 1
H H1B 0.9019 0.5339 0.2403 0.077 Uiso calc R 1 1
H H1C 0.7540 0.5024 0.2869 0.077 Uiso calc R 1 1
N N2 0.6252(7) 0.6898(4) 0.7155(3) 0.048(2) Uani d . 1 1
H H2A 0.6007 0.6274 0.7072 0.073 Uiso calc R 1 1
H H2B 0.5777 0.7084 0.7609 0.073 Uiso calc R 1 1
H H2C 0.7349 0.6946 0.7138 0.073 Uiso calc R 1 1
O O1 0.6599(6) 0.5577(4) 0.1436(3) 0.0552(17) Uani d . 1 1
O O2 0.4895(8) 0.6342(4) 0.0704(3) 0.070(2) Uani d . 1 1
O O3 0.2985(7) 0.5302(4) 0.2362(4) 0.070(2) Uani d . 1 1
O O4 0.5040(6) 0.5022(3) 0.3069(3) 0.0534(18) Uani d . 1 1
O O5 0.8163(6) 0.7345(4) 0.8560(3) 0.0537(17) Uani d . 1 1
O O6 0.9820(7) 0.8025(4) 0.9332(3) 0.075(2) Uani d . 1 1
O O7 1.1766(7) 0.6946(4) 0.7680(3) 0.0629(19) Uani d . 1 1
O O8 0.9799(6) 0.6778(4) 0.6910(3) 0.0542(17) Uani d . 1 1
O O9 0.5822(6) 0.2186(4) 0.1606(3) 0.067(2) Uani d . 1 1
H H9 0.6672 0.2439 0.1713 0.080 Uiso calc R 1 1
O O10 0.0507(7) 0.6040(4) 0.1616(3) 0.072(2) Uani d . 1 1
H H10 0.1438 0.5914 0.1739 0.108 Uiso calc R 1 1
C C1 0.5540(9) 0.6306(5) 0.1263(4) 0.037(2) Uani d . 1 1
C C2 0.4161(9) 0.5569(5) 0.2704(5) 0.045(3) Uani d . 1 1
C C3 0.5241(9) 0.7015(5) 0.1919(4) 0.038(2) Uani d . 1 1
C C4 0.4548(8) 0.6664(5) 0.2630(4) 0.038(2) Uani d . 1 1
C C5 0.4174(8) 0.7333(5) 0.3239(4) 0.038(2) Uani d . 1 1
C C6 0.4523(9) 0.8354(6) 0.3122(5) 0.051(3) Uani d . 1 1
C C7 0.5224(9) 0.8691(5) 0.2419(4) 0.038(2) Uani d . 1 1
C C8 0.5601(8) 0.8039(5) 0.1809(4) 0.039(2) Uani d . 1 1
C C9 0.6836(11) 0.4745(6) 0.0914(5) 0.071(3) Uani d . 1 1
H H9A 0.5777 0.4547 0.0783 0.106 Uiso calc R 1 1
H H9B 0.7371 0.4201 0.1152 0.106 Uiso calc R 1 1
H H9C 0.7517 0.4940 0.0464 0.106 Uiso calc R 1 1
C C10 0.9168(10) 0.8012(6) 0.8732(5) 0.047(3) Uani d . 1 1
C C11 1.0597(9) 0.7266(6) 0.7303(5) 0.042(2) Uani d . 1 1
C C12 0.9534(9) 0.8749(5) 0.8095(5) 0.044(2) Uani d . 1 1
C C13 1.0192(9) 0.8369(5) 0.7381(5) 0.045(2) Uani d . 1 1
C C14 1.0600(9) 0.9033(5) 0.6794(5) 0.044(2) Uani d . 1 1
C C15 1.0332(9) 1.0083(6) 0.6896(5) 0.051(3) Uani d . 1 1
C C16 0.9686(9) 1.0448(5) 0.7606(5) 0.048(3) Uani d . 1 1
C C17 0.9298(9) 0.9776(6) 0.8195(5) 0.053(3) Uani d . 1 1
C C18 0.7876(11) 0.6499(6) 0.9077(5) 0.075(3) Uani d . 1 1
H H18A 0.8913 0.6266 0.9239 0.113 Uiso calc R 1 1
H H18B 0.7392 0.5977 0.8821 0.113 Uiso calc R 1 1
H H18C 0.7134 0.6699 0.9511 0.113 Uiso calc R 1 1
C C19 0.8868(11) 0.5894(6) 0.3427(5) 0.069(3) Uani d . 1 1
H H19A 0.8418 0.6523 0.3260 0.083 Uiso calc R 1 1
H H19B 1.0051 0.5965 0.3443 0.083 Uiso calc R 1 1
C C20 0.8082(12) 0.5679(6) 0.4215(5) 0.071(3) Uani d . 1 1
H H20A 0.8753 0.5181 0.4449 0.086 Uiso calc R 1 1
H H20B 0.6991 0.5414 0.4190 0.086 Uiso calc R 1 1
C C21 0.7920(12) 0.6598(7) 0.4695(5) 0.086(4) Uani d . 1 1
H H21A 0.9026 0.6811 0.4762 0.103 Uiso calc R 1 1
H H21B 0.7386 0.7118 0.4420 0.103 Uiso calc R 1 1
C C22 0.6969(11) 0.6493(6) 0.5457(5) 0.057(3) Uani d . 1 1
H H22A 0.7596 0.6076 0.5778 0.069 Uiso calc R 1 1
H H22B 0.5921 0.6184 0.5410 0.069 Uiso calc R 1 1
C C23 0.6647(11) 0.7515(6) 0.5812(5) 0.067(3) Uani d . 1 1
H H23A 0.7711 0.7801 0.5866 0.081 Uiso calc R 1 1
H H23B 0.6098 0.7933 0.5462 0.081 Uiso calc R 1 1
C C24 0.5626(11) 0.7548(6) 0.6564(5) 0.069(3) Uani d . 1 1
H H24A 0.5567 0.8224 0.6745 0.082 Uiso calc R 1 1
H H24B 0.4505 0.7362 0.6497 0.082 Uiso calc R 1 1
C C25 0.6029(12) 0.1902(7) 0.0842(5) 0.079(3) Uani d . 1 1
H H25A 0.6090 0.2481 0.0524 0.119 Uiso calc R 1 1
H H25B 0.5102 0.1521 0.0736 0.119 Uiso calc R 1 1
H H25C 0.7035 0.1509 0.0744 0.119 Uiso calc R 1 1
C C26 0.0639(12) 0.6378(7) 0.0859(5) 0.088(4) Uani d . 1 1
H H26A -0.0277 0.6825 0.0790 0.132 Uiso calc R 1 1
H H26B 0.0623 0.5825 0.0526 0.132 Uiso calc R 1 1
H H26C 0.1662 0.6716 0.0745 0.132 Uiso calc R 1 1

loop_
_atom_site_aniso_label
_atom_site_aniso_U_11
_atom_site_aniso_U_22
_atom_site_aniso_U_33
_atom_site_aniso_U_12
_atom_site_aniso_U_13
_atom_site_aniso_U_23
Br1 0.0801(6) 0.0632(6) 0.0488(6) -0.0097(5) 0.0118(5) -0.0028(5)
Br2 0.0917(7) 0.0543(5) 0.0676(7) -0.0064(5) 0.0128(6) -0.0280(5)
Br3 0.0832(6) 0.0289(5) 0.0810(8) -0.0096(4) -0.0008(6) -0.0082(4)
Br4 0.0886(7) 0.0470(5) 0.0542(6) -0.0124(5) 0.0119(6) 0.0021(4)
Br5 0.0803(6) 0.0675(6) 0.0459(6) -0.0036(5) 0.0112(5) -0.0003(5)
Br6 0.1021(8) 0.0542(6) 0.0913(8) -0.0069(6) 0.0031(7) 0.0319(5)
Br7 0.0937(7) 0.0275(5) 0.1189(10) 0.0053(5) -0.0199(7) -0.0075(5)
Br8 0.1153(8) 0.0667(6) 0.0716(8) 0.0067(6) 0.0141(7) -0.0274(5)
N1 0.059(4) 0.035(4) 0.057(5) -0.004(3) 0.007(4) 0.000(3)
N2 0.065(4) 0.034(4) 0.047(5) -0.006(3) -0.003(4) -0.009(3)
O1 0.068(4) 0.041(3) 0.053(4) 0.008(3) 0.010(3) -0.017(3)
O2 0.115(5) 0.052(3) 0.048(4) 0.017(3) -0.027(4) -0.018(3)
O3 0.065(4) 0.058(4) 0.091(5) -0.011(3) -0.031(4) 0.016(3)
O4 0.063(4) 0.029(3) 0.066(4) -0.004(3) 0.003(3) 0.003(3)
O5 0.062(3) 0.045(3) 0.054(4) -0.019(3) -0.006(3) 0.004(3)
O6 0.099(5) 0.082(4) 0.050(4) -0.035(4) -0.022(4) 0.009(3)
O7 0.073(4) 0.039(3) 0.079(5) 0.002(3) -0.018(4) -0.012(3)
O8 0.069(4) 0.039(3) 0.054(4) -0.006(3) -0.005(3) -0.013(3)
O9 0.066(4) 0.060(4) 0.074(5) -0.017(3) 0.001(4) -0.017(3)
O10 0.066(4) 0.081(4) 0.068(5) 0.004(3) -0.001(4) 0.022(3)
C1 0.045(5) 0.036(4) 0.029(5) 0.003(4) 0.001(4) -0.014(4)
C2 0.032(5) 0.033(5) 0.071(7) 0.006(4) -0.014(5) 0.002(4)
C3 0.043(5) 0.030(4) 0.043(5) -0.001(4) -0.009(4) -0.007(4)
C4 0.035(4) 0.041(4) 0.037(5) 0.004(4) -0.006(4) -0.007(4)
C5 0.020(4) 0.046(5) 0.048(6) 0.002(4) -0.007(4) -0.002(4)
C6 0.048(5) 0.042(5) 0.063(6) 0.002(4) -0.010(5) -0.022(4)
C7 0.039(4) 0.031(4) 0.043(6) -0.001(4) -0.007(4) -0.003(4)
C8 0.033(4) 0.036(4) 0.047(6) 0.001(4) -0.004(4) -0.003(4)
C9 0.110(7) 0.039(5) 0.061(7) 0.008(5) -0.004(6) -0.009(5)
C10 0.068(6) 0.053(5) 0.022(5) 0.010(5) -0.010(5) -0.003(4)
C11 0.043(5) 0.047(5) 0.036(5) -0.014(4) -0.002(4) -0.018(4)
C12 0.046(5) 0.041(5) 0.044(6) 0.000(4) -0.004(4) -0.004(4)
C13 0.048(5) 0.029(4) 0.054(6) 0.003(4) 0.003(5) 0.008(4)
C14 0.049(5) 0.037(5) 0.044(6) -0.003(4) 0.008(4) -0.001(4)
C15 0.051(5) 0.039(5) 0.061(6) -0.008(4) 0.003(5) 0.013(4)
C16 0.043(5) 0.031(4) 0.070(7) 0.003(4) -0.015(5) -0.011(4)
C17 0.027(4) 0.044(5) 0.085(7) 0.000(4) 0.009(5) 0.002(5)
C18 0.084(7) 0.075(7) 0.064(7) -0.020(6) 0.011(6) 0.018(5)
C19 0.095(7) 0.045(5) 0.064(7) -0.020(5) 0.010(6) -0.019(5)
C20 0.129(8) 0.047(5) 0.036(6) -0.027(5) 0.007(6) -0.006(4)
C21 0.096(7) 0.091(7) 0.068(8) -0.012(6) 0.007(6) -0.023(6)
C22 0.073(6) 0.065(6) 0.036(6) -0.004(5) -0.016(5) -0.002(4)
C23 0.086(7) 0.063(6) 0.052(7) 0.015(5) -0.015(6) -0.002(5)
C24 0.094(7) 0.056(6) 0.054(7) 0.019(5) -0.006(6) 0.007(5)
C25 0.121(8) 0.086(7) 0.029(6) -0.009(6) 0.008(6) -0.016(5)
C26 0.099(8) 0.095(8) 0.065(8) 0.019(6) 0.014(7) -0.017(6)

loop_
_atom_type_symbol
_atom_type_description
_atom_type_scat_dispersion_real
_atom_type_scat_dispersion_imag
_atom_type_scat_source
C C 0.0033 0.0016 'International Tables Vol C Tables 4.2.6.8 and 6.1.1.4'
H H 0.0000 0.0000 'International Tables Vol C Tables 4.2.6.8 and 6.1.1.4'
N N 0.0061 0.0033 'International Tables Vol C Tables 4.2.6.8 and 6.1.1.4'
O O 0.0106 0.0060 'International Tables Vol C Tables 4.2.6.8 and 6.1.1.4'
Br Br -0.2901 2.4595 'International Tables Vol C Tables 4.2.6.8 and 6.1.1.4'

loop_
_geom_angle_atom_site_label_1
_geom_angle_atom_site_label_2
_geom_angle_atom_site_label_3
_geom_angle
C19 N1 H1A 109.5
C19 N1 H1B 109.5
H1A N1 H1B 109.5
C19 N1 H1C 109.5
H1A N1 H1C 109.5
H1B N1 H1C 109.5
C24 N2 H2A 109.5
C24 N2 H2B 109.5
H2A N2 H2B 109.5
C24 N2 H2C 109.5
H2A N2 H2C 109.5
H2B N2 H2C 109.5
C1 O1 C9 116.6(6)
C10 O5 C18 118.2(7)
C25 O9 H9 109.5
C26 O10 H10 109.5
O2 C1 O1 124.2(7)
O2 C1 C3 126.4(7)
O1 C1 C3 109.2(7)
O4 C2 O3 125.8(7)
O4 C2 C4 118.7(7)
O3 C2 C4 115.4(7)
C4 C3 C8 120.5(7)
C4 C3 C1 119.3(6)
C8 C3 C1 120.1(7)
C3 C4 C5 119.8(7)
C3 C4 C2 117.8(6)
C5 C4 C2 122.3(7)
C4 C5 C6 119.2(7)
C4 C5 Br1 118.3(5)
C6 C5 Br1 122.5(6)
C7 C6 C5 120.5(7)
C7 C6 Br2 121.6(6)
C5 C6 Br2 117.9(6)
C6 C7 C8 121.1(7)
C6 C7 Br3 119.6(5)
C8 C7 Br3 119.3(6)
C7 C8 C3 118.9(7)
C7 C8 Br4 121.2(5)
C3 C8 Br4 119.8(5)
O1 C9 H9A 109.5
O1 C9 H9B 109.5
H9A C9 H9B 109.5
O1 C9 H9C 109.5
H9A C9 H9C 109.5
H9B C9 H9C 109.5
O6 C10 O5 124.5(7)
O6 C10 C12 123.5(8)
O5 C10 C12 111.9(7)
O8 C11 O7 126.5(7)
O8 C11 C13 118.8(7)
O7 C11 C13 114.7(7)
C17 C12 C13 120.0(7)
C17 C12 C10 122.7(7)
C13 C12 C10 117.3(6)
C14 C13 C12 118.4(7)
C14 C13 C11 122.0(7)
C12 C13 C11 119.2(7)
C13 C14 C15 121.4(7)
C13 C14 Br5 119.2(5)
C15 C14 Br5 119.4(6)
C16 C15 C14 119.6(7)
C16 C15 Br6 120.9(6)
C14 C15 Br6 119.5(6)
C17 C16 C15 118.6(7)
C17 C16 Br7 121.7(6)
C15 C16 Br7 119.6(6)
C16 C17 C12 122.0(8)
C16 C17 Br8 119.1(6)
C12 C17 Br8 118.9(6)
O5 C18 H18A 109.5
O5 C18 H18B 109.5
H18A C18 H18B 109.5
O5 C18 H18C 109.5
H18A C18 H18C 109.5
H18B C18 H18C 109.5
N1 C19 C20 114.6(7)
N1 C19 H19A 108.6
C20 C19 H19A 108.6
N1 C19 H19B 108.6
C20 C19 H19B 108.6
H19A C19 H19B 107.6
C19 C20 C21 111.4(7)
C19 C20 H20A 109.3
C21 C20 H20A 109.3
C19 C20 H20B 109.3
C21 C20 H20B 109.3
H20A C20 H20B 108.0
C22 C21 C20 115.7(8)
C22 C21 H21A 108.4
C20 C21 H21A 108.4
C22 C21 H21B 108.4
C20 C21 H21B 108.4
H21A C21 H21B 107.4
C21 C22 C23 109.3(7)
C21 C22 H22A 109.8
C23 C22 H22A 109.8
C21 C22 H22B 109.8
C23 C22 H22B 109.8
H22A C22 H22B 108.3
C24 C23 C22 116.2(7)
C24 C23 H23A 108.2
C22 C23 H23A 108.2
C24 C23 H23B 108.2
C22 C23 H23B 108.2
H23A C23 H23B 107.4
N2 C24 C23 114.9(7)
N2 C24 H24A 108.5
C23 C24 H24A 108.5
N2 C24 H24B 108.5
C23 C24 H24B 108.5
H24A C24 H24B 107.5
O9 C25 H25A 109.5
O9 C25 H25B 109.5
H25A C25 H25B 109.5
O9 C25 H25C 109.5
H25A C25 H25C 109.5
H25B C25 H25C 109.5
O10 C26 H26A 109.5
O10 C26 H26B 109.5
H26A C26 H26B 109.5
O10 C26 H26C 109.5
H26A C26 H26C 109.5
H26B C26 H26C 109.5

loop_
_geom_bond_atom_site_label_1
_geom_bond_atom_site_label_2
_geom_bond_distance
Br1 C5 1.900(7)
Br2 C6 1.907(8)
Br3 C7 1.897(7)
Br4 C8 1.878(8)
Br5 C14 1.923(8)
Br6 C15 1.902(8)
Br7 C16 1.881(7)
Br8 C17 1.906(9)
N1 C19 1.480(10)
N1 H1A 0.89
N1 H1B 0.89
N1 H1C 0.89
N2 C24 1.482(10)
N2 H2A 0.89
N2 H2B 0.89
N2 H2C 0.89
O1 C1 1.342(8)
O1 C9 1.460(9)
O2 C1 1.170(9)
O3 C2 1.247(9)
O4 C2 1.238(9)
O5 C10 1.294(9)
O5 C18 1.468(10)
O6 C10 1.241(9)
O7 C11 1.281(9)
O8 C11 1.214(9)
O9 C25 1.404(9)
O9 H9 0.82
O10 C26 1.409(11)
O10 H10 0.82
C1 C3 1.510(10)
C2 C4 1.525(10)
C3 C4 1.408(10)
C3 C8 1.432(10)
C4 C5 1.418(10)
C5 C6 1.426(10)
C6 C7 1.392(11)
C7 C8 1.404(10)
C9 H9A 0.96
C9 H9B 0.96
C9 H9C 0.96
C10 C12 1.510(11)
C11 C13 1.522(10)
C12 C17 1.406(10)
C12 C13 1.417(10)
C13 C14 1.387(10)
C14 C15 1.439(10)
C15 C16 1.401(11)
C16 C17 1.394(11)
C18 H18A 0.96
C18 H18B 0.96
C18 H18C 0.96
C19 C20 1.502(11)
C19 H19A 0.97
C19 H19B 0.97
C20 C21 1.509(12)
C20 H20A 0.97
C20 H20B 0.97
C21 C22 1.489(11)
C21 H21A 0.97
C21 H21B 0.97
C22 C23 1.529(11)
C22 H22A 0.97
C22 H22B 0.97
C23 C24 1.494(11)
C23 H23A 0.97
C23 H23B 0.97
C24 H24A 0.97
C24 H24B 0.97
C25 H25A 0.96
C25 H25B 0.96
C25 H25C 0.96
C26 H26A 0.96
C26 H26B 0.96
C26 H26C 0.96

loop_
_geom_hbond_atom_site_label_D
_geom_hbond_atom_site_label_H
_geom_hbond_atom_site_label_A
_geom_hbond_site_symmetry_A
_geom_hbond_distance_DH
_geom_hbond_distance_HA
_geom_hbond_distance_DA
_geom_hbond_angle_DHA
N1 H1A O8 2_766 0.89 2.01 2.890(7) 171
N1 H1B O10 1_655 0.89 1.99 2.840(8) 158
N1 H1C O4 . 0.89 2.02 2.892(8) 167
N2 H2A O4 2_666 0.89 2.00 2.877(7) 168
N2 H2B O9 2_666 0.89 2.04 2.885(8) 159
N2 H2C O8 . 0.89 1.99 2.859(8) 165
O9 H9 O7 2_766 0.82 1.96 2.743(8) 160
O10 H10 O3 . 0.82 1.92 2.685(8) 154

loop_
_geom_torsion_atom_site_label_1
_geom_torsion_atom_site_label_2
_geom_torsion_atom_site_label_3
_geom_torsion_atom_site_label_4
_geom_torsion
C9 O1 C1 O2 -5.1(11)
C9 O1 C1 C3 171.0(6)
O2 C1 C3 C4 115.6(9)
O1 C1 C3 C4 -60.4(9)
O2 C1 C3 C8 -62.0(11)
O1 C1 C3 C8 122.0(7)
C8 C3 C4 C5 1.2(11)
C1 C3 C4 C5 -176.4(7)
C8 C3 C4 C2 178.7(7)
C1 C3 C4 C2 1.1(10)
O4 C2 C4 C3 108.4(9)
O3 C2 C4 C3 -69.7(9)
O4 C2 C4 C5 -74.1(10)
O3 C2 C4 C5 107.8(9)
C3 C4 C5 C6 -0.6(11)
C2 C4 C5 C6 -178.0(7)
C3 C4 C5 Br1 177.0(5)
C2 C4 C5 Br1 -0.4(9)
C4 C5 C6 C7 -0.1(11)
Br1 C5 C6 C7 -177.6(6)
C4 C5 C6 Br2 179.3(5)
Br1 C5 C6 Br2 1.8(9)
C5 C6 C7 C8 0.2(12)
Br2 C6 C7 C8 -179.2(6)
C5 C6 C7 Br3 178.1(5)
Br2 C6 C7 Br3 -1.3(9)
C6 C7 C8 C3 0.4(11)
Br3 C7 C8 C3 -177.5(5)
C6 C7 C8 Br4 -175.4(6)
Br3 C7 C8 Br4 6.7(9)
C4 C3 C8 C7 -1.1(11)
C1 C3 C8 C7 176.5(7)
C4 C3 C8 Br4 174.8(6)
C1 C3 C8 Br4 -7.6(10)
C18 O5 C10 O6 -5.4(11)
C18 O5 C10 C12 171.5(6)
O6 C10 C12 C17 -57.4(11)
O5 C10 C12 C17 125.7(8)
O6 C10 C12 C13 120.5(9)
O5 C10 C12 C13 -56.4(9)
C17 C12 C13 C14 0.4(12)
C10 C12 C13 C14 -177.5(7)
C17 C12 C13 C11 174.1(7)
C10 C12 C13 C11 -3.9(11)
O8 C11 C13 C14 -72.6(10)
O7 C11 C13 C14 108.3(9)
O8 C11 C13 C12 114.0(9)
O7 C11 C13 C12 -65.1(9)
C12 C13 C14 C15 -1.5(12)
C11 C13 C14 C15 -174.9(7)
C12 C13 C14 Br5 178.1(6)
C11 C13 C14 Br5 4.7(11)
C13 C14 C15 C16 1.7(12)
Br5 C14 C15 C16 -177.8(6)
C13 C14 C15 Br6 179.2(6)
Br5 C14 C15 Br6 -0.3(9)
C14 C15 C16 C17 -0.9(12)
Br6 C15 C16 C17 -178.4(6)
C14 C15 C16 Br7 176.5(6)
Br6 C15 C16 Br7 -1.0(9)
C15 C16 C17 C12 -0.1(12)
Br7 C16 C17 C12 -177.4(6)
C15 C16 C17 Br8 -177.4(6)
Br7 C16 C17 Br8 5.3(9)
C13 C12 C17 C16 0.4(12)
C10 C12 C17 C16 178.2(8)
C13 C12 C17 Br8 177.7(6)
C10 C12 C17 Br8 -4.5(10)
N1 C19 C20 C21 -162.4(8)
C19 C20 C21 C22 172.8(8)
C20 C21 C22 C23 -169.9(8)
C21 C22 C23 C24 177.0(8)
C22 C23 C24 N2 54.7(11)

loop_
_cod_related_entry_id
_cod_related_entry_database
_cod_related_entry_code
1 ChemSpider 30657019
